data_7236742
loop_
_publ_author_name
'Huang, Manna'
'Ye, Shuxian'
'Xu, Ke'
'Zhou, Jie'
'Liu, Junliang'
'Zhu, Xinhai'
'Wan, Yiqian'

_publ_section_title
;
 Whole-rainbow-color organic solid fluorophores from subtle modification
 of thiazolo[5,4-b]thieno[3,2-e]pyridines (TTPs)
;
_journal_issue 14
_journal_name_full 'Journal of Materials Chemistry C'
_journal_page_first 3456
_journal_paper_doi 10.1039/C7TC00513J
_journal_volume 5
_journal_year 2017
_chemical_formula_sum 'C31 H33 Cl N2 O S2'
_chemical_formula_weight 549.16
_chemical_name_common BF9
_chemical_name_systematic
2,4-di-tert-butyl-6-(8-(2-chlorophenyl)-6-isopropylthiazolo[5,4-b]thieno[3,2-e]pyridin-2-yl)phenol
_space_group_crystal_system monoclinic
_space_group_IT_number 14
_space_group_name_Hall '-P 2ybc'
_space_group_name_H-M_alt 'P 1 21/c 1'
_atom_sites_solution_hydrogens geom
_audit_creation_method SHELXL-2014/7
_audit_update_record
;
2017-01-16 deposited with the CCDC.
2017-02-26 downloaded from the CCDC.
;
_cell_angle_alpha 90
_cell_angle_beta 100.70(3)
_cell_angle_gamma 90
_cell_formula_units_Z 4
_cell_length_a 25.724(5)
_cell_length_b 10.867(2)
_cell_length_c 10.591(2)
_cell_measurement_temperature 293(2)
_cell_volume 2909.2(10)
_computing_cell_refinement 'Bruker XSCANS'
_computing_data_collection 'Bruker XSCANS'
_computing_data_reduction 'Bruker SHELXTL'
_computing_molecular_graphics 'Bruker SHELXTL'
_computing_publication_material 'Bruker SHELXTL'
_computing_structure_refinement 'SHELXL-2014/7 (Sheldrick, 2014)'
_computing_structure_solution 'Bruker SHELXTL'
_diffrn_ambient_temperature 293(2)
_diffrn_measured_fraction_theta_full 0.999
_diffrn_measured_fraction_theta_max 0.980
_diffrn_measurement_device_type 'Bruker P4'
_diffrn_measurement_method '\w scans'
_diffrn_radiation_type MoK\a
_diffrn_radiation_wavelength 0.71073
_diffrn_reflns_av_R_equivalents 0.0490
_diffrn_reflns_av_unetI/netI 0.0366
_diffrn_reflns_Laue_measured_fraction_full 0.999
_diffrn_reflns_Laue_measured_fraction_max 0.980
_diffrn_reflns_limit_h_max 30
_diffrn_reflns_limit_h_min -31
_diffrn_reflns_limit_k_max 13
_diffrn_reflns_limit_k_min -12
_diffrn_reflns_limit_l_max 12
_diffrn_reflns_limit_l_min -12
_diffrn_reflns_number 18021
_diffrn_reflns_point_group_measured_fraction_full 0.999
_diffrn_reflns_point_group_measured_fraction_max 0.980
_diffrn_reflns_theta_full 25.242
_diffrn_reflns_theta_max 26.158
_diffrn_reflns_theta_min 1.611
_exptl_absorpt_coefficient_mu 0.301
_exptl_absorpt_correction_type none
_exptl_crystal_colour yellow
_exptl_crystal_density_diffrn 1.254
_exptl_crystal_description prism
_exptl_crystal_F_000 1160
_exptl_crystal_recrystallization_method 'Re-crystallisation from solvent: THF and EtOH'
_refine_diff_density_max 0.798
_refine_diff_density_min -0.463
_refine_diff_density_rms 0.064
_refine_ls_extinction_method none
_refine_ls_goodness_of_fit_ref 1.026
_refine_ls_hydrogen_treatment constr
_refine_ls_matrix_type full
_refine_ls_number_parameters 311
_refine_ls_number_reflns 5700
_refine_ls_number_restraints 19
_refine_ls_restrained_S_all 1.082
_refine_ls_R_factor_all 0.1022
_refine_ls_R_factor_gt 0.0861
_refine_ls_shift/su_max 0.000
_refine_ls_shift/su_mean 0.000
_refine_ls_structure_factor_coef Fsqd
_refine_ls_weighting_details 'w=1/[\s^2^(Fo^2^)+(0.1169P)^2^+2.9463P] where P=(Fo^2^+2Fc^2^)/3'
_refine_ls_weighting_scheme calc
_refine_ls_wR_factor_gt 0.2341
_refine_ls_wR_factor_ref 0.2521
_reflns_Friedel_coverage 0.000
_reflns_number_gt 4423
_reflns_number_total 5700
_reflns_threshold_expression 'I > 2\s(I)'
_cod_data_source_file c7tc00513j2.cif
_cod_data_source_block 1603034_2m
_cod_original_cell_volume 2909.1(10)
_cod_original_sg_symbol_H-M 'P 21/c'
_cod_database_code 7236742
_shelx_shelxl_version_number 2014/7
_shelx_space_group_comment
; 
The symmetry employed for this shelxl refinement is uniquely defined 
by the following loop, which should always be used as a source of 
symmetry information in preference to the above space-group names. 
They are only intended as comments. 
;

loop_
_space_group_symop_operation_xyz
'x, y, z'
'-x, y+1/2, -z+1/2'
'-x, -y, -z'
'x, -y-1/2, z-1/2'

loop_
_atom_site_label
_atom_site_type_symbol
_atom_site_fract_x
_atom_site_fract_y
_atom_site_fract_z
_atom_site_U_iso_or_equiv
_atom_site_adp_type
_atom_site_occupancy
_atom_site_site_symmetry_order
_atom_site_calc_flag
_atom_site_refinement_flags_posn
_atom_site_refinement_flags_adp
_atom_site_refinement_flags_occupancy
_atom_site_disorder_assembly
_atom_site_disorder_group
S1 S 0.25086(4) 0.83317(8) 0.46649(10) 0.0654(3) Uani 1 1 d . . . . .
S2 S 0.10129(5) 0.81996(12) 0.03697(12) 0.0860(4) Uani 1 1 d . . . . .
O1 O 0.29482(11) 0.4503(2) 0.6357(3) 0.0703(7) Uani 1 1 d . . . . .
H1 H 0.2708 0.4722 0.5780 0.105 Uiso 1 1 calc R U . . .
N2 N 0.24157(11) 0.5953(3) 0.4652(3) 0.0571(7) Uani 1 1 d . . . . .
C3 C 0.32093(14) 0.5505(3) 0.6910(3) 0.0546(8) Uani 1 1 d . . . . .
C4 C 0.20688(12) 0.6370(3) 0.3584(3) 0.0548(8) Uani 1 1 d . . . . .
N5 N 0.17609(13) 0.8293(3) 0.2507(3) 0.0675(9) Uani 1 1 d . . . . .
C6 C 0.38947(14) 0.6369(3) 0.8489(3) 0.0569(8) Uani 1 1 d . . . . .
H6 H 0.4177 0.6263 0.9169 0.068 Uiso 1 1 calc R U . . .
C7 C 0.17396(12) 0.5646(4) 0.2682(4) 0.0588(9) Uani 1 1 d . . . . .
C9 C 0.26678(13) 0.6871(3) 0.5304(3) 0.0543(8) Uani 1 1 d . . . . .
C10 C 0.14208(13) 0.6290(4) 0.1684(4) 0.0616(9) Uani 1 1 d . . . . .
C11 C 0.30727(13) 0.6695(3) 0.6448(3) 0.0523(7) Uani 1 1 d . . . . .
C12 C 0.37639(14) 0.7569(3) 0.8076(3) 0.0547(8) Uani 1 1 d . . . . .
C13 C 0.36319(14) 0.5319(3) 0.7952(3) 0.0549(8) Uani 1 1 d . . . . .
C14 C 0.20608(14) 0.7663(3) 0.3436(4) 0.0587(8) Uani 1 1 d . . . . .
C15 C 0.10374(15) 0.5836(5) 0.0619(4) 0.0766(11) Uani 1 1 d . . . . .
H15 H 0.0964 0.5004 0.0477 0.092 Uiso 1 1 calc R U . . .
C16 C 0.33530(14) 0.7709(3) 0.7051(3) 0.0580(8) Uani 1 1 d . . . . .
H16 H 0.3258 0.8496 0.6749 0.070 Uiso 1 1 calc R U . . .
C17 C 0.14487(15) 0.7587(4) 0.1663(4) 0.0648(9) Uani 1 1 d . . . . .
C18 C 0.37962(15) 0.4023(3) 0.8448(3) 0.0619(9) Uani 1 1 d . . . . .
C19 C 0.40973(15) 0.8675(3) 0.8652(3) 0.0616(9) Uani 1 1 d . . . . .
C20 C 0.3763(2) 0.9836(4) 0.8640(6) 0.1068(19) Uani 1 1 d . . . . .
H20A H 0.3457 0.9658 0.9005 0.160 Uiso 1 1 calc R U . . .
H20B H 0.3654 1.0115 0.7771 0.160 Uiso 1 1 calc R U . . .
H20C H 0.3969 1.0466 0.9137 0.160 Uiso 1 1 calc R U . . .
C21 C 0.3931(2) 0.3234(4) 0.7343(5) 0.0853(13) Uani 1 1 d . . . . .
H21A H 0.4167 0.3682 0.6909 0.128 Uiso 1 1 calc R U . . .
H21B H 0.3613 0.3043 0.6747 0.128 Uiso 1 1 calc R U . . .
H21C H 0.4098 0.2485 0.7686 0.128 Uiso 1 1 calc R U . . .
C22 C 0.4354(2) 0.8462(5) 1.0051(4) 0.0878(14) Uani 1 1 d . . . . .
H22A H 0.4088 0.8226 1.0531 0.132 Uiso 1 1 calc R U . . .
H22B H 0.4522 0.9205 1.0404 0.132 Uiso 1 1 calc R U . . .
H22C H 0.4612 0.7818 1.0099 0.132 Uiso 1 1 calc R U . . .
C23 C 0.0368(2) 0.6680(6) -0.1355(6) 0.114(2) Uani 1 1 d . . . . .
H23 H 0.0494 0.7176 -0.2009 0.136 Uiso 1 1 calc R U . . .
C24 C 0.07922(18) 0.6744(5) -0.0161(5) 0.0828(13) Uani 1 1 d . . . . .
C25 C 0.3345(2) 0.3428(5) 0.8990(5) 0.0899(14) Uani 1 1 d . . . . .
H25A H 0.3433 0.2588 0.9214 0.135 Uiso 1 1 calc R U . . .
H25B H 0.3026 0.3454 0.8354 0.135 Uiso 1 1 calc R U . . .
H25C H 0.3292 0.3870 0.9741 0.135 Uiso 1 1 calc R U . . .
C26 C 0.0296(3) 0.5393(7) -0.1885(6) 0.138(3) Uani 1 1 d . . . . .
H26A H 0.0636 0.5043 -0.1920 0.207 Uiso 1 1 calc R U . . .
H26B H 0.0085 0.5416 -0.2734 0.207 Uiso 1 1 calc R U . . .
H26C H 0.0121 0.4899 -0.1339 0.207 Uiso 1 1 calc R U . . .
C27 C 0.4288(2) 0.4038(4) 0.9497(5) 0.0934(16) Uani 1 1 d . . . . .
H27A H 0.4573 0.4426 0.9177 0.140 Uiso 1 1 calc R U . . .
H27B H 0.4386 0.3210 0.9751 0.140 Uiso 1 1 calc R U . . .
H27C H 0.4217 0.4489 1.0225 0.140 Uiso 1 1 calc R U . . .
C28 C 0.4532(2) 0.8863(6) 0.7885(5) 0.1069(17) Uani 1 1 d . U . . .
H28A H 0.4741 0.9567 0.8210 0.160 Uiso 1 1 calc R U . . .
H28B H 0.4378 0.8995 0.6998 0.160 Uiso 1 1 calc R U . . .
H28C H 0.4754 0.8146 0.7960 0.160 Uiso 1 1 calc R U . . .
C29 C -0.0135(3) 0.7286(9) -0.1123(9) 0.172(4) Uani 1 1 d . . . . .
H29A H -0.0256 0.6877 -0.0429 0.258 Uiso 1 1 calc R U . . .
H29B H -0.0401 0.7230 -0.1887 0.258 Uiso 1 1 calc R U . . .
H29C H -0.0066 0.8136 -0.0907 0.258 Uiso 1 1 calc R U . . .
Cl1 Cl 0.23912(11) 0.3918(2) 0.1362(3) 0.1202(8) Uani 0.668(2) 1 d D U P A 1
C30 C 0.16944(19) 0.4241(3) 0.2938(5) 0.0806(7) Uani 0.668(2) 1 d G . P A 1
C31 C 0.19695(17) 0.3418(4) 0.2301(5) 0.0806(7) Uani 0.668(2) 1 d DG . P A 1
C32 C 0.19150(17) 0.2159(3) 0.2466(5) 0.0806(7) Uani 0.668(2) 1 d G . P A 1
H32 H 0.2099 0.1608 0.2040 0.097 Uiso 0.668(2) 1 calc R U P A 1
C33 C 0.15855(18) 0.1722(3) 0.3268(5) 0.0806(7) Uani 0.668(2) 1 d G . P A 1
H33 H 0.1549 0.0880 0.3378 0.097 Uiso 0.668(2) 1 calc R U P A 1
C34 C 0.13105(17) 0.2545(4) 0.3905(4) 0.0806(7) Uani 0.668(2) 1 d G . P A 1
H34 H 0.1090 0.2253 0.4441 0.097 Uiso 0.668(2) 1 calc R U P A 1
C35 C 0.13649(18) 0.3804(3) 0.3740(5) 0.0806(7) Uani 0.668(2) 1 d G . P A 1
H35 H 0.1181 0.4355 0.4166 0.097 Uiso 0.668(2) 1 calc R U P A 1
Cl1' Cl 0.1162(2) 0.4086(5) 0.4201(5) 0.1202(8) Uani 0.332(2) 1 d D U P A 2
C30' C 0.1796(4) 0.4331(5) 0.2481(10) 0.0806(7) Uani 0.332(2) 1 d G . P A 2
C31' C 0.1557(4) 0.3522(7) 0.3215(9) 0.0806(7) Uani 0.332(2) 1 d DG . P A 2
C32' C 0.1607(4) 0.2260(7) 0.3064(9) 0.0806(7) Uani 0.332(2) 1 d G . P A 2
H32' H 0.1447 0.1719 0.3555 0.097 Uiso 0.332(2) 1 calc R U P A 2
C33' C 0.1896(4) 0.1806(5) 0.2179(10) 0.0806(7) Uani 0.332(2) 1 d G . P A 2
H33' H 0.1929 0.0961 0.2078 0.097 Uiso 0.332(2) 1 calc R U P A 2
C34' C 0.2135(4) 0.2614(7) 0.1445(8) 0.0806(7) Uani 0.332(2) 1 d G . P A 2
H34' H 0.2328 0.2310 0.0852 0.097 Uiso 0.332(2) 1 calc R U P A 2
C35' C 0.2085(4) 0.3877(7) 0.1595(9) 0.0806(7) Uani 0.332(2) 1 d G . P A 2
H35' H 0.2245 0.4418 0.1104 0.097 Uiso 0.332(2) 1 calc R U P A 2

loop_
_atom_site_aniso_label
_atom_site_aniso_U_11
_atom_site_aniso_U_22
_atom_site_aniso_U_33
_atom_site_aniso_U_23
_atom_site_aniso_U_13
_atom_site_aniso_U_12
S1 0.0728(6) 0.0414(5) 0.0746(6) 0.0005(4) -0.0055(4) -0.0046(4)
S2 0.0874(8) 0.0804(8) 0.0795(7) 0.0205(6) -0.0120(6) 0.0017(6)
O1 0.0799(18) 0.0434(13) 0.0765(17) 0.0011(11) -0.0142(13) -0.0121(12)
N2 0.0505(15) 0.0461(15) 0.0701(18) -0.0049(13) -0.0011(13) -0.0040(12)
C3 0.0615(19) 0.0426(17) 0.0580(18) -0.0026(14) 0.0068(14) -0.0068(14)
C4 0.0438(16) 0.0490(18) 0.068(2) 0.0006(15) 0.0014(14) -0.0007(13)
N5 0.0684(19) 0.0527(18) 0.075(2) 0.0111(15) -0.0028(16) -0.0021(14)
C6 0.063(2) 0.0518(19) 0.0529(17) -0.0040(15) 0.0032(15) -0.0059(15)
C7 0.0425(16) 0.056(2) 0.073(2) -0.0061(16) -0.0027(15) 0.0007(14)
C9 0.0516(17) 0.0444(17) 0.065(2) -0.0016(14) 0.0062(14) -0.0007(13)
C10 0.0456(17) 0.066(2) 0.069(2) -0.0015(18) 0.0023(15) 0.0017(15)
C11 0.0521(17) 0.0459(17) 0.0572(18) -0.0023(14) 0.0055(14) -0.0032(13)
C12 0.0630(19) 0.0468(18) 0.0523(17) -0.0042(14) 0.0059(14) -0.0082(15)
C13 0.0625(19) 0.0463(18) 0.0538(18) -0.0010(14) 0.0055(14) -0.0003(14)
C14 0.0596(19) 0.0472(18) 0.067(2) 0.0031(16) 0.0058(16) -0.0045(15)
C15 0.059(2) 0.081(3) 0.082(3) -0.004(2) -0.0071(19) 0.002(2)
C16 0.065(2) 0.0425(17) 0.064(2) -0.0004(15) 0.0060(16) -0.0037(15)
C17 0.059(2) 0.063(2) 0.069(2) 0.0099(18) 0.0054(17) 0.0008(17)
C18 0.073(2) 0.0479(19) 0.0594(19) 0.0023(15) -0.0015(16) 0.0000(16)
C19 0.075(2) 0.052(2) 0.0540(18) -0.0071(15) 0.0044(16) -0.0168(17)
C20 0.133(4) 0.052(2) 0.117(4) -0.019(3) -0.025(3) -0.006(3)
C21 0.107(3) 0.055(2) 0.088(3) -0.003(2) 0.003(3) 0.015(2)
C22 0.109(4) 0.075(3) 0.068(3) -0.012(2) -0.012(2) -0.021(3)
C23 0.096(4) 0.128(5) 0.101(4) -0.001(4) -0.025(3) 0.006(3)
C24 0.072(3) 0.089(3) 0.081(3) 0.001(2) -0.003(2) 0.008(2)
C25 0.107(4) 0.073(3) 0.090(3) 0.025(2) 0.018(3) -0.002(3)
C26 0.137(5) 0.140(6) 0.112(5) -0.022(4) -0.043(4) 0.006(5)
C27 0.114(4) 0.063(3) 0.086(3) 0.005(2) -0.026(3) 0.011(2)
C28 0.110(3) 0.113(3) 0.101(3) -0.019(2) 0.029(2) -0.043(3)
C29 0.097(5) 0.168(8) 0.215(9) -0.007(7) -0.064(5) 0.022(5)
Cl1 0.1362(15) 0.0967(13) 0.1460(16) 0.0062(11) 0.0733(13) 0.0075(11)
C30 0.0729(15) 0.0527(13) 0.112(2) -0.0022(12) 0.0060(12) -0.0006(10)
C31 0.0729(15) 0.0527(13) 0.112(2) -0.0022(12) 0.0060(12) -0.0006(10)
C32 0.0729(15) 0.0527(13) 0.112(2) -0.0022(12) 0.0060(12) -0.0006(10)
C33 0.0729(15) 0.0527(13) 0.112(2) -0.0022(12) 0.0060(12) -0.0006(10)
C34 0.0729(15) 0.0527(13) 0.112(2) -0.0022(12) 0.0060(12) -0.0006(10)
C35 0.0729(15) 0.0527(13) 0.112(2) -0.0022(12) 0.0060(12) -0.0006(10)
Cl1' 0.1362(15) 0.0967(13) 0.1460(16) 0.0062(11) 0.0733(13) 0.0075(11)
C30' 0.0729(15) 0.0527(13) 0.112(2) -0.0022(12) 0.0060(12) -0.0006(10)
C31' 0.0729(15) 0.0527(13) 0.112(2) -0.0022(12) 0.0060(12) -0.0006(10)
C32' 0.0729(15) 0.0527(13) 0.112(2) -0.0022(12) 0.0060(12) -0.0006(10)
C33' 0.0729(15) 0.0527(13) 0.112(2) -0.0022(12) 0.0060(12) -0.0006(10)
C34' 0.0729(15) 0.0527(13) 0.112(2) -0.0022(12) 0.0060(12) -0.0006(10)
C35' 0.0729(15) 0.0527(13) 0.112(2) -0.0022(12) 0.0060(12) -0.0006(10)

loop_
_atom_type_symbol
_atom_type_description
_atom_type_scat_dispersion_real
_atom_type_scat_dispersion_imag
_atom_type_scat_source
C C 0.0033 0.0016 'International Tables Vol C Tables 4.2.6.8 and 6.1.1.4'
H H 0.0000 0.0000 'International Tables Vol C Tables 4.2.6.8 and 6.1.1.4'
N N 0.0061 0.0033 'International Tables Vol C Tables 4.2.6.8 and 6.1.1.4'
O O 0.0106 0.0060 'International Tables Vol C Tables 4.2.6.8 and 6.1.1.4'
S S 0.1246 0.1234 'International Tables Vol C Tables 4.2.6.8 and 6.1.1.4'
Cl Cl 0.1484 0.1585 'International Tables Vol C Tables 4.2.6.8 and 6.1.1.4'

loop_
_geom_angle_atom_site_label_1
_geom_angle_atom_site_label_2
_geom_angle_atom_site_label_3
_geom_angle
C14 S1 C9 89.15(17)
C17 S2 C24 91.7(2)
C9 N2 C4 111.2(3)
O1 C3 C11 121.2(3)
O1 C3 C13 118.1(3)
C11 C3 C13 120.7(3)
N2 C4 C7 126.4(3)
N2 C4 C14 114.2(3)
C7 C4 C14 119.3(3)
C14 N5 C17 113.4(3)
C13 C6 C12 124.6(3)
C4 C7 C10 115.6(3)
C4 C7 C30' 126.1(5)
C10 C7 C30' 116.2(5)
C4 C7 C30 119.2(3)
C10 C7 C30 124.7(3)
N2 C9 C11 123.0(3)
N2 C9 S1 115.5(3)
C11 C9 S1 121.5(2)
C7 C10 C17 119.1(3)
C7 C10 C15 129.8(4)
C17 C10 C15 111.0(4)
C16 C11 C3 119.4(3)
C16 C11 C9 120.2(3)
C3 C11 C9 120.3(3)
C16 C12 C6 117.0(3)
C16 C12 C19 121.2(3)
C6 C12 C19 121.5(3)
C6 C13 C3 116.5(3)
C6 C13 C18 122.0(3)
C3 C13 C18 121.5(3)
N5 C14 C4 126.2(3)
N5 C14 S1 123.9(3)
C4 C14 S1 109.9(3)
C24 C15 C10 113.5(4)
C12 C16 C11 121.8(3)
N5 C17 C10 126.3(3)
N5 C17 S2 122.0(3)
C10 C17 S2 111.7(3)
C27 C18 C25 108.5(4)
C27 C18 C13 112.3(3)
C25 C18 C13 109.6(3)
C27 C18 C21 106.6(4)
C25 C18 C21 110.1(4)
C13 C18 C21 109.7(3)
C28 C19 C22 108.2(4)
C28 C19 C20 110.8(4)
C22 C19 C20 106.0(4)
C28 C19 C12 107.8(3)
C22 C19 C12 112.1(3)
C20 C19 C12 111.8(3)
C26 C23 C29 114.6(6)
C26 C23 C24 112.0(5)
C29 C23 C24 110.5(5)
C15 C24 C23 130.9(5)
C15 C24 S2 112.1(3)
C23 C24 S2 117.0(4)
C31 C30 C35 120.0
C31 C30 C7 119.0(3)
C35 C30 C7 121.0(3)
C30 C31 C32 120.0
C30 C31 Cl1 121.2(3)
C32 C31 Cl1 118.7(3)
C33 C32 C31 120.0
C32 C33 C34 120.0
C35 C34 C33 120.0
C34 C35 C30 120.0
C31' C30' C35' 120.0
C31' C30' C7 118.2(6)
C35' C30' C7 121.8(6)
C32' C31' C30' 120.0
C32' C31' Cl1' 120.3(5)
C30' C31' Cl1' 119.5(5)
C31' C32' C33' 120.0
C34' C33' C32' 120.0
C33' C34' C35' 120.0
C34' C35' C30' 120.0

loop_
_geom_bond_atom_site_label_1
_geom_bond_atom_site_label_2
_geom_bond_distance
S1 C14 1.730(4)
S1 C9 1.744(4)
S2 C17 1.734(4)
S2 C24 1.739(5)
O1 C3 1.355(4)
N2 C9 1.313(4)
N2 C4 1.381(4)
C3 C11 1.404(5)
C3 C13 1.412(5)
C4 C7 1.396(5)
C4 C14 1.414(5)
N5 C14 1.323(5)
N5 C17 1.329(5)
C6 C13 1.393(5)
C6 C12 1.397(5)
C7 C10 1.398(5)
C7 C30' 1.457(7)
C7 C30 1.560(5)
C9 C11 1.457(5)
C10 C17 1.412(6)
C10 C15 1.441(5)
C11 C16 1.404(5)
C12 C16 1.376(5)
C12 C19 1.536(5)
C13 C18 1.534(5)
C15 C24 1.364(6)
C18 C27 1.522(6)
C18 C25 1.531(6)
C18 C21 1.542(6)
C19 C28 1.514(6)
C19 C22 1.523(5)
C19 C20 1.525(6)
C23 C26 1.506(9)
C23 C29 1.510(10)
C23 C24 1.511(7)
Cl1 C31 1.692(4)
C30 C31 1.3900
C30 C35 1.3900
C31 C32 1.3900
C32 C33 1.3900
C33 C34 1.3900
C34 C35 1.3900
Cl1' C31' 1.702(8)
C30' C31' 1.3900
C30' C35' 1.3900
C31' C32' 1.3900
C32' C33' 1.3900
C33' C34' 1.3900
C34' C35' 1.3900
